data_7205172
loop_
_publ_author_name
'Zhong, Rui-Qin'
'Zou, Ru-Qiang'
'Xu, Qiang'

_publ_section_title
;
 Solvent-induced deviation in square-grid layers of microporous Cu(ii)
 isophthalates: layer stacking and gas adsorption properties
;
_journal_issue 2
_journal_name_full CrystEngComm
_journal_page_first 577
_journal_paper_doi 10.1039/c0ce00150c
_journal_volume 13
_journal_year 2011
_chemical_formula_sum 'C10 H9 Cu O5'
_chemical_formula_weight 272.71
_chemical_name_systematic
;
?
;
_space_group_IT_number 129
_symmetry_cell_setting tetragonal
_symmetry_space_group_name_Hall '-P 4a 2a'
_symmetry_space_group_name_H-M 'P 4/n m m :2'
_atom_sites_solution_hydrogens geom
_atom_sites_solution_primary direct
_atom_sites_solution_secondary difmap
_audit_creation_method SHELXL-97
_cell_angle_alpha 90.00
_cell_angle_beta 90.00
_cell_angle_gamma 90.00
_cell_formula_units_Z 8
_cell_length_a 19.146(3)
_cell_length_b 19.146(3)
_cell_length_c 6.7427(13)
_cell_measurement_reflns_used 1024
_cell_measurement_temperature 293(2)
_cell_measurement_theta_max 27.48
_cell_measurement_theta_min 2.54
_cell_volume 2471.7(7)
_computing_cell_refinement 'Rigaku RAXIS-RAPID'
_computing_data_collection 'Rigaku RAXIS-RAPID'
_computing_data_reduction 'Rigaku RAXIS-RAPID'
_computing_molecular_graphics SHELXTL
_computing_publication_material SHELXTL
_computing_structure_refinement 'SHELXL-97 (Sheldrick, 1997)'
_computing_structure_solution 'SHELXS-97 (Sheldrick, 1990)'
_diffrn_ambient_temperature 293(2)
_diffrn_measured_fraction_theta_full 0.992
_diffrn_measured_fraction_theta_max 0.992
_diffrn_measurement_device_type 'Rigaku RAXIS-RAPID'
_diffrn_measurement_method \w
_diffrn_radiation_monochromator graphite
_diffrn_radiation_source 'fine-focus sealed tube'
_diffrn_radiation_type MoK\a
_diffrn_radiation_wavelength 0.71073
_diffrn_reflns_av_R_equivalents 0.0612
_diffrn_reflns_av_sigmaI/netI 0.0272
_diffrn_reflns_limit_h_max 22
_diffrn_reflns_limit_h_min -22
_diffrn_reflns_limit_k_max 22
_diffrn_reflns_limit_k_min -21
_diffrn_reflns_limit_l_max 8
_diffrn_reflns_limit_l_min -8
_diffrn_reflns_number 18627
_diffrn_reflns_theta_full 25.19
_diffrn_reflns_theta_max 25.19
_diffrn_reflns_theta_min 3.20
_diffrn_standards_decay_% 0
_diffrn_standards_interval_time 0
_diffrn_standards_number 0
_exptl_absorpt_coefficient_mu 1.768
_exptl_absorpt_correction_T_max 1.0000
_exptl_absorpt_correction_T_min 0.8769
_exptl_absorpt_correction_type multi-scan
_exptl_absorpt_process_details
;
Higashi, T. (1995). Program for Absorption Correction.
Rigaku Corporation, Tokyo, Japan.
;
_exptl_crystal_colour BLUE
_exptl_crystal_density_diffrn 1.466
_exptl_crystal_density_meas ?
_exptl_crystal_density_method 'not measured'
_exptl_crystal_description BLOCK
_exptl_crystal_F_000 1104
_exptl_crystal_size_max 0.20
_exptl_crystal_size_mid 0.18
_exptl_crystal_size_min 0.16
_refine_diff_density_max 1.753
_refine_diff_density_min -4.201
_refine_diff_density_rms 0.232
_refine_ls_extinction_method none
_refine_ls_goodness_of_fit_ref 1.120
_refine_ls_hydrogen_treatment constr
_refine_ls_matrix_type full
_refine_ls_number_parameters 82
_refine_ls_number_reflns 1235
_refine_ls_number_restraints 2
_refine_ls_restrained_S_all 1.119
_refine_ls_R_factor_all 0.0994
_refine_ls_R_factor_gt 0.0893
_refine_ls_shift/su_max 0.001
_refine_ls_shift/su_mean 0.000
_refine_ls_structure_factor_coef Fsqd
_refine_ls_weighting_details 'calc w=1/[\s^2^(Fo^2^)+(0.1475P)^2^+32.2450P] where P=(Fo^2^+2Fc^2^)/3'
_refine_ls_weighting_scheme calc
_refine_ls_wR_factor_gt 0.2586
_refine_ls_wR_factor_ref 0.2704
_reflns_number_gt 1046
_reflns_number_total 1235
_reflns_threshold_expression >2sigma(I)
_cod_data_source_file C0CE00150C.TXT
_cod_data_source_block 2
_cod_depositor_comments
;
The following automatic conversions were performed:
'_symmetry_cell_setting' value 'Tetragonal' changed to 'tetragonal'
according to '/home/saulius/struct/CIF-dictionaries/cif_core.dic'
dictionary named 'cif_core.dic' version 2.4.1 from
2010-06-29.

'_exptl_absorpt_correction_type' value 'MULTI-SCAN' changed
to 'multi-scan' according to
'/home/saulius/struct/CIF-dictionaries/cif_core.dic' dictionary named
'cif_core.dic' version 2.4.1 from 2010-06-29.

Automatic conversion script
Id: cif_fix_enum 1555 2011-01-17 13:19:09Z saulius 

The following automatic conversions were performed:

'_exptl_crystal_density_meas' value 'NONE' was changed to '?' - the
value is perceived as not measured.

Automatic conversion script
Id: cif_fix_values 3008 2015-01-20 13:52:24Z robertas 
;
_cod_original_sg_symbol_H-M P4/nmm
_cod_database_code 7205172

loop_
_symmetry_equiv_pos_as_xyz
'x, y, z'
'-x+1/2, -y+1/2, z'
'-y+1/2, x, z'
'y, -x+1/2, z'
'-x, y+1/2, -z'
'x+1/2, -y, -z'
'y+1/2, x+1/2, -z'
'-y, -x, -z'
'-x, -y, -z'
'x-1/2, y-1/2, -z'
'y-1/2, -x, -z'
'-y, x-1/2, -z'
'x, -y-1/2, z'
'-x-1/2, y, z'
'-y-1/2, -x-1/2, z'
'y, x, z'

loop_
_atom_site_label
_atom_site_type_symbol
_atom_site_fract_x
_atom_site_fract_y
_atom_site_fract_z
_atom_site_U_iso_or_equiv
_atom_site_adp_type
_atom_site_occupancy
_atom_site_symmetry_multiplicity
_atom_site_calc_flag
_atom_site_refinement_flags
_atom_site_disorder_assembly
_atom_site_disorder_group
Cu1 Cu 0.46912(4) 0.46912(4) 0.35198(18) 0.0187(6) Uani 1 2 d S . .
C1 C 0.2500 0.5622(7) 1.0545(17) 0.037(3) Uani 1 2 d S . .
H1 H 0.2500 0.5775 1.1854 0.044 Uiso 1 2 calc SR . .
C2 C 0.3125(4) 0.5510(5) 0.9589(12) 0.0317(19) Uani 1 1 d . . .
H2 H 0.3545 0.5593 1.0241 0.038 Uiso 1 1 calc R . .
C3 C 0.3125(4) 0.5270(4) 0.7626(12) 0.0258(17) Uani 1 1 d . . .
C4 C 0.2500 0.5143(6) 0.6660(17) 0.026(2) Uani 1 2 d S . .
H4 H 0.2500 0.4974 0.5367 0.031 Uiso 1 2 calc SR . .
C5 C 0.3817(4) 0.5149(4) 0.6606(11) 0.0245(17) Uani 1 1 d . . .
C6 C 0.3769(4) 0.3769(4) 0.091(2) 0.051(4) Uani 1 2 d SD . .
H6A H 0.3427 0.3992 0.1758 0.061 Uiso 0.50 1 calc PR . .
H6B H 0.3992 0.3427 0.1758 0.061 Uiso 0.50 1 calc PR . .
C7 C 0.3335(5) 0.3335(5) -0.019(2) 0.050(4) Uani 1 2 d SD . .
H7A H 0.3056 0.3059 0.0699 0.060 Uiso 1 2 calc SR . .
H7B H 0.3613 0.3033 -0.1002 0.060 Uiso 0.50 1 calc PR . .
H7C H 0.3036 0.3613 -0.1012 0.060 Uiso 0.50 1 calc PR . .
O1 O 0.4346(3) 0.5358(4) 0.7482(10) 0.0417(17) Uani 1 1 d . . .
O2 O 0.3816(3) 0.4847(4) 0.4965(10) 0.0466(18) Uani 1 1 d . . .
O3 O 0.4250(3) 0.4250(3) 0.0889(12) 0.038(2) Uani 1 2 d SD . .

loop_
_atom_site_aniso_label
_atom_site_aniso_U_11
_atom_site_aniso_U_22
_atom_site_aniso_U_33
_atom_site_aniso_U_23
_atom_site_aniso_U_13
_atom_site_aniso_U_12
Cu1 0.0173(6) 0.0173(6) 0.0214(9) -0.0005(3) -0.0005(3) -0.0004(4)
C1 0.030(6) 0.057(8) 0.023(6) -0.013(6) 0.000 0.000
C2 0.018(4) 0.046(5) 0.031(5) -0.005(4) -0.003(3) -0.002(3)
C3 0.017(4) 0.032(4) 0.028(4) -0.003(3) 0.002(3) 0.001(3)
C4 0.022(5) 0.031(6) 0.026(6) 0.001(5) 0.000 0.000
C5 0.019(4) 0.025(4) 0.029(4) 0.001(3) 0.002(3) 0.002(3)
C6 0.051(5) 0.051(5) 0.051(9) 0.000(5) 0.000(5) 0.000(7)
C7 0.050(5) 0.050(5) 0.051(9) 0.000(5) 0.000(5) 0.000(6)
O1 0.016(3) 0.070(4) 0.039(4) -0.023(3) 0.002(3) -0.002(3)
O2 0.022(3) 0.079(5) 0.038(4) -0.029(4) 0.006(3) -0.007(3)
O3 0.043(3) 0.043(3) 0.028(4) -0.006(3) -0.006(3) -0.007(4)

loop_
_atom_type_symbol
_atom_type_description
_atom_type_scat_dispersion_real
_atom_type_scat_dispersion_imag
_atom_type_scat_source
C C 0.0033 0.0016 'International Tables Vol C Tables 4.2.6.8 and 6.1.1.4'
H H 0.0000 0.0000 'International Tables Vol C Tables 4.2.6.8 and 6.1.1.4'
O O 0.0106 0.0060 'International Tables Vol C Tables 4.2.6.8 and 6.1.1.4'
Cu Cu 0.3201 1.2651 'International Tables Vol C Tables 4.2.6.8 and 6.1.1.4'

loop_
_geom_angle_atom_site_label_1
_geom_angle_atom_site_label_2
_geom_angle_atom_site_label_3
_geom_angle
_geom_angle_site_symmetry_1
_geom_angle_site_symmetry_3
_geom_angle_publ_flag
O2 Cu1 O2 90.8(5) . 16 ?
O2 Cu1 O1 89.2(3) . 8_666 ?
O2 Cu1 O1 168.4(3) 16 8_666 ?
O2 Cu1 O1 168.4(3) . 9_666 ?
O2 Cu1 O1 89.2(3) 16 9_666 ?
O1 Cu1 O1 88.4(4) 8_666 9_666 ?
O2 Cu1 O3 97.8(2) . . ?
O2 Cu1 O3 97.8(2) 16 . ?
O1 Cu1 O3 93.8(2) 8_666 . ?
O1 Cu1 O3 93.8(2) 9_666 . ?
O2 Cu1 Cu1 86.44(19) . 9_666 ?
O2 Cu1 Cu1 86.44(19) 16 9_666 ?
O1 Cu1 Cu1 81.93(18) 8_666 9_666 ?
O1 Cu1 Cu1 81.93(18) 9_666 9_666 ?
O3 Cu1 Cu1 174.0(2) . 9_666 ?
C2 C1 C2 120.9(11) 14_655 . ?
C2 C1 H1 119.6 14_655 . ?
C2 C1 H1 119.6 . . ?
C1 C2 C3 119.5(8) . . ?
C1 C2 H2 120.2 . . ?
C3 C2 H2 120.2 . . ?
C4 C3 C2 120.2(7) . . ?
C4 C3 C5 121.1(7) . . ?
C2 C3 C5 118.7(7) . . ?
C3 C4 C3 119.7(10) . 14_655 ?
C3 C4 H4 120.2 . . ?
C3 C4 H4 120.2 14_655 . ?
O1 C5 O2 125.0(7) . . ?
O1 C5 C3 116.8(7) . . ?
O2 C5 C3 118.3(7) . . ?
O3 C6 C7 147.4(14) . . ?
O3 C6 H6A 99.9 . . ?
C7 C6 H6A 99.9 . . ?
O3 C6 H6B 99.9 . . ?
C7 C6 H6B 99.9 . . ?
H6A C6 H6B 104.2 . . ?
C6 C7 H7A 109.5 . . ?
C6 C7 H7B 109.5 . . ?
H7A C7 H7B 109.5 . . ?
C6 C7 H7C 109.5 . . ?
H7A C7 H7C 109.5 . . ?
H7B C7 H7C 109.5 . . ?
C5 O1 Cu1 126.0(5) . 9_666 ?
C5 O2 Cu1 120.7(5) . . ?
C6 O3 Cu1 123.4(8) . . ?

loop_
_geom_bond_atom_site_label_1
_geom_bond_atom_site_label_2
_geom_bond_distance
_geom_bond_site_symmetry_2
_geom_bond_publ_flag
Cu1 O2 1.961(6) . ?
Cu1 O2 1.961(6) 16 ?
Cu1 O1 1.966(6) 8_666 ?
Cu1 O1 1.966(6) 9_666 ?
Cu1 O3 2.139(8) . ?
Cu1 Cu1 2.604(2) 9_666 ?
C1 C2 1.376(10) 14_655 ?
C1 C2 1.376(10) . ?
C1 H1 0.9300 . ?
C2 C3 1.401(12) . ?
C2 H2 0.9300 . ?
C3 C4 1.384(10) . ?
C3 C5 1.511(10) . ?
C4 C3 1.384(10) 14_655 ?
C4 H4 0.9300 . ?
C5 O1 1.240(10) . ?
C5 O2 1.248(10) . ?
C6 O3 1.303(9) . ?
C6 C7 1.387(9) . ?
C6 H6A 0.9700 . ?
C6 H6B 0.9700 . ?
C7 H7A 0.9600 . ?
C7 H7B 0.9600 . ?
C7 H7C 0.9600 . ?
O1 Cu1 1.966(6) 9_666 ?

loop_
_geom_torsion_atom_site_label_1
_geom_torsion_atom_site_label_2
_geom_torsion_atom_site_label_3
_geom_torsion_atom_site_label_4
_geom_torsion
_geom_torsion_site_symmetry_1
_geom_torsion_site_symmetry_2
_geom_torsion_site_symmetry_3
_geom_torsion_site_symmetry_4
_geom_torsion_publ_flag
C2 C1 C2 C3 -0.9(19) 14_655 . . . ?
C1 C2 C3 C4 -0.3(14) . . . . ?
C1 C2 C3 C5 -179.8(9) . . . . ?
C2 C3 C4 C3 1.5(16) . . . 14_655 ?
C5 C3 C4 C3 -179.0(7) . . . 14_655 ?
C4 C3 C5 O1 171.1(9) . . . . ?
C2 C3 C5 O1 -9.4(12) . . . . ?
C4 C3 C5 O2 -9.1(13) . . . . ?
C2 C3 C5 O2 170.4(8) . . . . ?
O2 C5 O1 Cu1 2.8(13) . . . 9_666 ?
C3 C5 O1 Cu1 -177.4(5) . . . 9_666 ?
O1 C5 O2 Cu1 -1.7(13) . . . . ?
C3 C5 O2 Cu1 178.5(6) . . . . ?
O2 Cu1 O2 C5 86.5(7) 16 . . . ?
O1 Cu1 O2 C5 -81.8(7) 8_666 . . . ?
O1 Cu1 O2 C5 -3(2) 9_666 . . . ?
O3 Cu1 O2 C5 -175.6(7) . . . . ?
Cu1 Cu1 O2 C5 0.1(7) 9_666 . . . ?
C7 C6 O3 Cu1 180.000(3) . . . . ?
O2 Cu1 O3 C6 -45.9(2) . . . . ?
O2 Cu1 O3 C6 45.9(2) 16 . . . ?
O1 Cu1 O3 C6 -135.7(2) 8_666 . . . ?
O1 Cu1 O3 C6 135.7(2) 9_666 . . . ?
Cu1 Cu1 O3 C6 180.000(14) 9_666 . . . ?
